data_1000257
loop_
_publ_author_name
'Laligant, Y'
'Calage, Y'
'Heger, G'
'Pannetier, J'
'Ferey, G'

_publ_section_title
;
Ordered Magnetic Frustration VII. Na~2~ Ni Fe F~7~: Reexamination of
Its Crystal Structure in the True Space Group after Corrections from
Renninger Effect and Refinement of Its Frustrated Magnetic Structure at
4.2 and 55 K
;
_journal_coden_ASTM JSSCBI
_journal_name_full 'Journal of Solid State Chemistry'
_journal_page_first 66
_journal_page_last 77
_journal_paper_doi 10.1016/0022-4596(89)90128-X
_journal_volume 78
_journal_year 1989
_chemical_formula_structural 'Na2 Ni Fe F7'
_chemical_formula_sum 'F7 Fe Na2 Ni'
_chemical_name_systematic 'Disodium nickel iron(III) fluoride'
_space_group_IT_number 74
_symmetry_cell_setting orthorhombic
_symmetry_Int_Tables_number 74
_symmetry_space_group_name_Hall '-I 2b 2'
_symmetry_space_group_name_H-M 'I m m a'
_cell_angle_alpha 90
_cell_angle_beta 90
_cell_angle_gamma 90
_cell_formula_units_Z 4
_cell_length_a 7.2338(3)
_cell_length_b 10.3050(3)
_cell_length_c 7.4529(3)
_cell_volume 555.6
_exptl_crystal_density_meas 3.5
_refine_ls_R_factor_all 0.025
_cod_database_code 1000257

loop_
_symmetry_equiv_pos_as_xyz
x,y,z
x,-y,-z
x,1/2+y,-z
x,1/2-y,z
-x,-y,-z
-x,y,z
-x,1/2-y,z
-x,1/2+y,-z
1/2+x,1/2+y,1/2+z
1/2+x,1/2-y,1/2-z
1/2+x,y,1/2-z
1/2+x,-y,1/2+z
1/2-x,1/2-y,1/2-z
1/2-x,1/2+y,1/2+z
1/2-x,-y,1/2+z
1/2-x,y,1/2-z

loop_
_atom_site_aniso_label
_atom_site_aniso_U_11
_atom_site_aniso_U_12
_atom_site_aniso_U_13
_atom_site_aniso_U_22
_atom_site_aniso_U_23
_atom_site_aniso_U_33
Na1 0.0236(6) 0. 0. 0.0568(11) 0.0189(5) 0.0190(5)
Na2 0.0223(7) 0. -0.0036(5) 0.0230(7) 0. 0.0667(14)
Ni1 0.0068(1) 0. 0.0011(1) 0.0066(1) 0. 0.0082(1)
Fe1 0.0090(1) 0. 0. 0.0084(1) 0.0025(1) 0.0083(1)
F1 0.0074(3) 0. 0. 0.0286(6) 0. 0.0177(4)
F2 0.0229(4) 0. 0. 0.0207(4) 0.0016(1) 0.0109(2)
F3 0.0162(2) 0.0051(1) 0.0011(1) 0.0188(2) -0.0108(2) 0.0290(2)

loop_
_atom_site_label
_atom_site_type_symbol
_atom_site_symmetry_multiplicity
_atom_site_Wyckoff_symbol
_atom_site_fract_x
_atom_site_fract_y
_atom_site_fract_z
_atom_site_occupancy
_atom_site_attached_hydrogens
_atom_site_calc_flag
Na1 Na1+ 4 a 0. 0. 0. 1. 0 d
Na2 Na1+ 4 d 0.25 0.25 0.75 1. 0 d
Ni1 Ni2+ 4 c 0.25 0.25 0.25 1. 0 d
Fe1 Fe3+ 4 b 0. 0. 0.5 1. 0 d
F1 F1- 4 e 0. 0.25 0.1473(2) 1. 0 d
F2 F1- 8 h 0. 0.4109(1) 0.7299(1) 1. 0 d
F3 F1- 16 j 0.1960(1) 0.3840(1) 0.4348(1) 1. 0 d

loop_
_atom_type_symbol
_atom_type_oxidation_number
Na1+ 1.000
Ni2+ 2.000
Fe3+ 3.000
F1- -1.000
